data_1550239
loop_
_publ_author_name
'Yang, Xiuxiu'
'Gianetti, Thomas L.'
'W\"orle, Michael D.'
'van Leest, Nicolaas P.'
'de Bruin, Bas'
'Gr\"utzmacher, Hansj\"org'

_publ_section_title
;
 A low-valent dinuclear ruthenium diazadiene complex catalyzes the
 oxidation of dihydrogen and reversible hydrogenation of quinones
;
_journal_name_full 'Chemical Science'
_journal_paper_doi 10.1039/C8SC02864H
_journal_year 2019
_chemical_formula_moiety 'C72 H65 N4 Ru4, C20 H40 K O8, 2(C4 H8 O)'
_chemical_formula_sum 'C100 H121 K N4 O10 Ru4'
_chemical_formula_weight 1982.38
_chemical_name_systematic
;
 ?
;
_space_group_crystal_system triclinic
_space_group_IT_number 2
_space_group_name_Hall '-P 1'
_space_group_name_H-M_alt 'P -1'
_symmetry_space_group_name_Hall '-P 1'
_symmetry_space_group_name_H-M 'P -1'
_atom_sites_solution_hydrogens mixed
_audit_creation_date 2017-03-01
_audit_creation_method
;
Olex2 1.2
(compiled 2017.02.23 svn.r3390 for OlexSys, GUI svn.r5320)
;
_audit_update_record
;
2017-03-01 deposited with the CCDC.
2018-11-02 downloaded from the CCDC.
;
_cell_angle_alpha 110.2733(15)
_cell_angle_beta 96.1280(15)
_cell_angle_gamma 106.3224(15)
_cell_formula_units_Z 1
_cell_length_a 9.3201(4)
_cell_length_b 15.1082(7)
_cell_length_c 17.7752(9)
_cell_measurement_reflns_used 12541
_cell_measurement_temperature 101
_cell_measurement_theta_max 29.3560
_cell_measurement_theta_min 1.7568
_cell_volume 2194.55(18)
_computing_molecular_graphics 'Olex2 (Dolomanov et al., 2009)'
_computing_publication_material 'Olex2 (Dolomanov et al., 2009)'
_computing_structure_refinement 'XL (Sheldrick, 2008)'
_diffrn_ambient_temperature 101.2
_diffrn_measured_fraction_theta_full 0.997
_diffrn_measured_fraction_theta_max 0.997
_diffrn_measurement_device_type 'Bruker D8 Venture'
_diffrn_radiation_type MoK\a
_diffrn_radiation_wavelength 0.71073
_diffrn_reflns_av_R_equivalents 0.0321
_diffrn_reflns_av_unetI/netI 0.0121
_diffrn_reflns_Laue_measured_fraction_full 0.997
_diffrn_reflns_Laue_measured_fraction_max 0.997
_diffrn_reflns_limit_h_max 11
_diffrn_reflns_limit_h_min -11
_diffrn_reflns_limit_k_max 18
_diffrn_reflns_limit_k_min -18
_diffrn_reflns_limit_l_max 22
_diffrn_reflns_limit_l_min -22
_diffrn_reflns_number 87809
_diffrn_reflns_point_group_measured_fraction_full 0.997
_diffrn_reflns_point_group_measured_fraction_max 0.997
_diffrn_reflns_theta_full 26.000
_diffrn_reflns_theta_max 26.371
_diffrn_reflns_theta_min 2.316
_exptl_absorpt_coefficient_mu 0.786
_exptl_crystal_colour 'clear brownish green'
_exptl_crystal_colour_lustre clear
_exptl_crystal_colour_modifier brownish
_exptl_crystal_colour_primary green
_exptl_crystal_density_diffrn 1.500
_exptl_crystal_description block
_exptl_crystal_F_000 1024
_exptl_crystal_size_max 0.15
_exptl_crystal_size_mid 0.15
_exptl_crystal_size_min 0.12
_refine_diff_density_max 1.031
_refine_diff_density_min -0.783
_refine_diff_density_rms 0.077
_refine_ls_extinction_method none
_refine_ls_goodness_of_fit_ref 1.084
_refine_ls_hydrogen_treatment mixed
_refine_ls_matrix_type full
_refine_ls_number_parameters 553
_refine_ls_number_reflns 8951
_refine_ls_number_restraints 0
_refine_ls_restrained_S_all 1.084
_refine_ls_R_factor_all 0.0321
_refine_ls_R_factor_gt 0.0276
_refine_ls_shift/su_max 0.002
_refine_ls_shift/su_mean 0.000
_refine_ls_structure_factor_coef Fsqd
_refine_ls_weighting_details 'w=1/[\s^2^(Fo^2^)+(0.0260P)^2^+3.9135P] where P=(Fo^2^+2Fc^2^)/3'
_refine_ls_weighting_scheme calc
_refine_ls_wR_factor_gt 0.0641
_refine_ls_wR_factor_ref 0.0687
_reflns_Friedel_coverage 0.000
_reflns_number_gt 8129
_reflns_number_total 8951
_reflns_threshold_expression 'I > 2\s(I)'
_cod_data_source_file c8sc02864h2.cif
_cod_data_source_block mo_xy_283_2_thf_0m
_cod_database_code 1550239
_shelxl_version_number 2013-4
_shelx_space_group_comment
;
The symmetry employed for this shelxl refinement is uniquely defined
by the following loop, which should always be used as a source of
symmetry information in preference to the above space-group names.
They are only intended as comments.
;
_olex2_refinement_description
;
1. Fixed Uiso
 At 1.2 times of:
  All C(H) groups, All C(H,H) groups
 At 1.5 times of:
  All C(H,H,H) groups
2. Others
 Sof(C46A)=Sof(H46C)=Sof(H46D)=1-FVAR(1)
 Sof(C46)=Sof(H46A)=Sof(H46B)=FVAR(1)
 Sof(C45A)=Sof(H45C)=Sof(H45D)=1-FVAR(2)
 Sof(C45)=Sof(H45A)=Sof(H45B)=FVAR(2)
 Sof(C44A)=Sof(H44C)=Sof(H44D)=1-FVAR(3)
 Sof(C44)=Sof(H44A)=Sof(H44B)=FVAR(3)
 Sof(C43A)=Sof(H43C)=Sof(H43D)=1-FVAR(4)
 Sof(C43)=Sof(H43A)=Sof(H43B)=FVAR(4)
 Sof(O2A)=1-FVAR(5)
 Sof(O2)=FVAR(5)
 Sof(O1A)=Sof(C47A)=Sof(H47C)=Sof(H47D)=Sof(C50A)=Sof(H50C)=Sof(H50D)=
 Sof(C49A)=Sof(H49C)=Sof(H49D)=Sof(C48A)=Sof(H48C)=Sof(H48D)=1-FVAR(6)
 Sof(O1)=Sof(C48)=Sof(H48A)=Sof(H48B)=Sof(C47)=Sof(H47A)=Sof(H47B)=Sof(C49)=
 Sof(H49A)=Sof(H49B)=Sof(C50)=Sof(H50A)=Sof(H50B)=FVAR(6)
3.a Ternary CH refined with riding coordinates:
 C6(H6), C13(H13), C5(H5), C14(H14), C22(H22), C2(H2), C3(H3), C29(H29),
 C21(H21), C30(H30)
3.b Secondary CH2 refined with riding coordinates:
 C37(H37A,H37B), C42(H42A,H42B), C38(H38A,H38B), C39(H39A,H39B), C48(H48A,
 H48B), C47(H47A,H47B), C49(H49A,H49B), C50(H50A,H50B), C46(H46A,H46B),
 C43(H43A,H43B), C45(H45A,H45B), C44(H44A,H44B), C46A(H46C,H46D), C45A(H45C,
 H45D), C44A(H44C,H44D), C43A(H43C,H43D), C47A(H47C,H47D), C50A(H50C,H50D),
 C49A(H49C,H49D), C48A(H48C,H48D)
3.c Aromatic/amide H refined with riding coordinates:
 C16(H16), C24(H24), C8(H8), C27(H27), C11(H11), C19(H19), C18(H18), C25(H25),
 C35(H35), C10(H10), C32(H32), C17(H17), C9(H9), C26(H26), C34(H34), C33(H33)
3.d Idealised Me refined as rotating group:
 C1(H1A,H1B,H1C), C4(H4A,H4B,H4C)
;
_olex2_submission_special_instructions 'No special instructions were received'

loop_
_space_group_symop_operation_xyz
'x, y, z'
'-x, -y, -z'

loop_
_atom_site_label
_atom_site_type_symbol
_atom_site_fract_x
_atom_site_fract_y
_atom_site_fract_z
_atom_site_U_iso_or_equiv
_atom_site_adp_type
_atom_site_occupancy
_atom_site_site_symmetry_order
_atom_site_calc_flag
_atom_site_refinement_flags_posn
_atom_site_refinement_flags_adp
_atom_site_refinement_flags_occupancy
_atom_site_disorder_assembly
_atom_site_disorder_group
Ru1 Ru 0.45404(2) 0.51195(2) 0.40297(2) 0.01211(5) Uani 1 1 d . . . . .
Ru2 Ru 0.60751(2) 0.63436(2) 0.33637(2) 0.01608(5) Uani 1 1 d . . . . .
C36 C 0.7346(3) 0.79231(19) 0.27300(14) 0.0249(5) Uani 1 1 d . . . . .
N1 N 0.5644(2) 0.66854(14) 0.45926(11) 0.0209(4) Uani 1 1 d . . . . .
N2 N 0.6790(2) 0.53566(15) 0.38433(12) 0.0192(4) Uani 1 1 d . . . . .
C20 C 0.1819(2) 0.47002(16) 0.27254(13) 0.0164(4) Uani 1 1 d . . . . .
C12 C 0.1970(2) 0.31412(16) 0.36294(12) 0.0155(4) Uani 1 1 d . . . . .
C6 C 0.2274(2) 0.49381(16) 0.42486(13) 0.0158(4) Uani 1 1 d . . . . .
H6 H 0.2214 0.5421 0.4786 0.019 Uiso 1 1 calc R . . . .
C13 C 0.3540(2) 0.35053(16) 0.34871(13) 0.0153(4) Uani 1 1 d . . . . .
H13 H 0.4235 0.3133 0.3568 0.018 Uiso 1 1 calc R . . . .
C23 C 0.4040(3) 0.65368(16) 0.20241(13) 0.0173(4) Uani 1 1 d . . . . .
C15 C 0.2435(2) 0.39609(16) 0.23479(13) 0.0158(4) Uani 1 1 d . . . . .
C7 C 0.1338(2) 0.38670(17) 0.40178(13) 0.0166(4) Uani 1 1 d . . . . .
C28 C 0.4548(2) 0.57657(17) 0.15906(13) 0.0171(4) Uani 1 1 d . . . . .
C5 C 0.2480(2) 0.53234(16) 0.36189(13) 0.0166(4) Uani 1 1 d . . . . .
H5 H 0.2550 0.6041 0.3791 0.020 Uiso 1 1 calc R . . . .
C14 C 0.3734(2) 0.38956(16) 0.28638(13) 0.0153(4) Uani 1 1 d . . . . .
H14 H 0.4560 0.3756 0.2575 0.018 Uiso 1 1 calc R . . . .
C22 C 0.4687(3) 0.70416(16) 0.29285(14) 0.0189(4) Uani 1 1 d . . . . .
H22 H 0.3942 0.7219 0.3267 0.023 Uiso 1 1 calc R . . . .
C2 C 0.7221(3) 0.70198(19) 0.46973(14) 0.0268(5) Uani 1 1 d . . . . .
H2 H 0.7858 0.7747 0.4987 0.032 Uiso 1 1 calc R . . . .
C16 C 0.1927(3) 0.33884(18) 0.15023(14) 0.0211(5) Uani 1 1 d . . . . .
H16 H 0.2318 0.2869 0.1248 0.025 Uiso 1 1 calc R . . . .
C24 C 0.2937(3) 0.67738(18) 0.16124(15) 0.0225(5) Uani 1 1 d . . . . .
H24 H 0.2588 0.7297 0.1909 0.027 Uiso 1 1 calc R . . . .
C8 C -0.0113(3) 0.35675(19) 0.41812(14) 0.0216(5) Uani 1 1 d . . . . .
H8 H -0.0542 0.4059 0.4451 0.026 Uiso 1 1 calc R . . . .
C3 C 0.7832(3) 0.6306(2) 0.42913(15) 0.0257(5) Uani 1 1 d . . . . .
H3 H 0.8941 0.6484 0.4270 0.031 Uiso 1 1 calc R . . . .
C27 C 0.3945(3) 0.52359(18) 0.07456(14) 0.0215(5) Uani 1 1 d . . . . .
H27 H 0.4278 0.4704 0.0449 0.026 Uiso 1 1 calc R . . . .
C29 C 0.5683(3) 0.55284(17) 0.20764(13) 0.0175(4) Uani 1 1 d . . . . .
H29 H 0.5529 0.4798 0.1904 0.021 Uiso 1 1 calc R . . . .
C11 C 0.1132(3) 0.21277(17) 0.33963(14) 0.0223(5) Uani 1 1 d . . . . .
H11 H 0.1551 0.1632 0.3123 0.027 Uiso 1 1 calc R . . . .
C19 C 0.0736(3) 0.48819(18) 0.22515(15) 0.0219(5) Uani 1 1 d . . . . .
H19 H 0.0318 0.5386 0.2505 0.026 Uiso 1 1 calc R . . . .
C31 C 0.7839(3) 0.71548(19) 0.22906(15) 0.0247(5) Uani 1 1 d . . . . .
C18 C 0.0264(3) 0.4321(2) 0.14006(15) 0.0266(5) Uani 1 1 d . . . . .
H18 H -0.0463 0.4453 0.1076 0.032 Uiso 1 1 calc R . . . .
C21 C 0.6256(3) 0.77238(17) 0.32611(14) 0.0225(5) Uani 1 1 d . . . . .
H21 H 0.6426 0.8301 0.3794 0.027 Uiso 1 1 calc R . . . .
C25 C 0.2349(3) 0.6245(2) 0.07691(15) 0.0258(5) Uani 1 1 d . . . . .
H25 H 0.1599 0.6408 0.0490 0.031 Uiso 1 1 calc R . . . .
C30 C 0.7260(3) 0.61893(18) 0.24003(14) 0.0214(5) Uani 1 1 d . . . . .
H30 H 0.8028 0.5845 0.2417 0.026 Uiso 1 1 calc R . . . .
C35 C 0.7964(3) 0.8879(2) 0.27185(16) 0.0298(6) Uani 1 1 d . . . . .
H35 H 0.7618 0.9405 0.3013 0.036 Uiso 1 1 calc R . . . .
C10 C -0.0317(3) 0.18370(19) 0.35607(15) 0.0277(5) Uani 1 1 d . . . . .
H10 H -0.0878 0.1145 0.3403 0.033 Uiso 1 1 calc R . . . .
C1 C 0.5001(3) 0.74435(18) 0.50267(15) 0.0283(6) Uani 1 1 d . . . . .
H1A H 0.3959 0.7281 0.4720 0.042 Uiso 1 1 calc GR . . . .
H1B H 0.5645 0.8104 0.5072 0.042 Uiso 1 1 calc GR . . . .
H1C H 0.4967 0.7453 0.5579 0.042 Uiso 1 1 calc GR . . . .
C32 C 0.8929(3) 0.7326(2) 0.18284(17) 0.0306(6) Uani 1 1 d . . . . .
H32 H 0.9245 0.6794 0.1515 0.037 Uiso 1 1 calc R . . . .
C4 C 0.7441(3) 0.4597(2) 0.34090(16) 0.0260(5) Uani 1 1 d . . . . .
H4A H 0.7036 0.3997 0.3525 0.039 Uiso 1 1 calc GR . . . .
H4B H 0.8561 0.4868 0.3597 0.039 Uiso 1 1 calc GR . . . .
H4C H 0.7159 0.4420 0.2815 0.039 Uiso 1 1 calc GR . . . .
C17 C 0.0852(3) 0.3576(2) 0.10309(15) 0.0266(5) Uani 1 1 d . . . . .
H17 H 0.0520 0.3191 0.0454 0.032 Uiso 1 1 calc R . . . .
C9 C -0.0937(3) 0.2554(2) 0.39529(15) 0.0279(5) Uani 1 1 d . . . . .
H9 H -0.1923 0.2357 0.4067 0.033 Uiso 1 1 calc R . . . .
C26 C 0.2859(3) 0.54812(19) 0.03351(15) 0.0256(5) Uani 1 1 d . . . . .
H26 H 0.2466 0.5125 -0.0242 0.031 Uiso 1 1 calc R . . . .
C34 C 0.9078(3) 0.9057(2) 0.22784(17) 0.0361(7) Uani 1 1 d . . . . .
H34 H 0.9516 0.9709 0.2286 0.043 Uiso 1 1 calc R . . . .
C33 C 0.9554(3) 0.8285(2) 0.18285(18) 0.0367(7) Uani 1 1 d . . . . .
H33 H 1.0305 0.8405 0.1520 0.044 Uiso 1 1 calc R . . . .
K3 K 0.5000 0.0000 0.0000 0.02326(15) Uani 1 2 d S T P . .
O5 O 0.40353(19) 0.16863(12) 0.03089(10) 0.0231(3) Uani 1 1 d . . . . .
O3 O 0.78070(19) 0.02255(12) 0.09396(10) 0.0229(3) Uani 1 1 d . . . . .
O4 O 0.70724(19) 0.19356(12) 0.09451(10) 0.0243(4) Uani 1 1 d . . . . .
C37 C 0.2803(3) 0.15416(18) -0.03173(15) 0.0237(5) Uani 1 1 d . . . . .
H37A H 0.3174 0.1558 -0.0815 0.028 Uiso 1 1 calc R . . . .
H37B H 0.2356 0.2080 -0.0123 0.028 Uiso 1 1 calc R . . . .
C42 C 0.8384(3) -0.05368(18) 0.05119(15) 0.0228(5) Uani 1 1 d . . . . .
H42A H 0.9348 -0.0467 0.0857 0.027 Uiso 1 1 calc R . . . .
H42B H 0.8606 -0.0475 -0.0003 0.027 Uiso 1 1 calc R . . . .
C38 C 0.5265(3) 0.26063(18) 0.05282(17) 0.0270(5) Uani 1 1 d . . . . .
H38A H 0.4880 0.3177 0.0695 0.032 Uiso 1 1 calc R . . . .
H38B H 0.5731 0.2602 0.0053 0.032 Uiso 1 1 calc R . . . .
C40 C 0.8172(3) 0.19659(19) 0.15871(15) 0.0248(5) Uani 1 1 d . . . . .
C39 C 0.6428(3) 0.27080(18) 0.12278(16) 0.0277(5) Uani 1 1 d . . . . .
H39A H 0.7246 0.3374 0.1436 0.033 Uiso 1 1 calc R . . . .
H39B H 0.5936 0.2650 0.1684 0.033 Uiso 1 1 calc R . . . .
O1 O 0.3071(5) 1.0010(3) 0.4482(3) 0.0627(11) Uiso 0.742(6) 1 d . . . A 1
C48 C 0.0761(5) 0.8826(3) 0.4430(3) 0.0415(11) Uiso 0.742(6) 1 d . . . A 1
H48A H 0.0723 0.8816 0.4982 0.050 Uiso 0.742(6) 1 calc R . . A 1
H48B H -0.0293 0.8521 0.4081 0.050 Uiso 0.742(6) 1 calc R . . A 1
C47 C 0.1515(5) 0.9889(3) 0.4491(3) 0.0411(11) Uiso 0.742(6) 1 d . . . A 1
H47A H 0.1015 0.9985 0.4019 0.049 Uiso 0.742(6) 1 calc R . . A 1
H47B H 0.1431 1.0384 0.5007 0.049 Uiso 0.742(6) 1 calc R . . A 1
C49 C 0.1796(7) 0.8288(4) 0.4041(4) 0.0565(14) Uiso 0.742(6) 1 d . . . A 1
H49A H 0.1739 0.7700 0.4179 0.068 Uiso 0.742(6) 1 calc R . . A 1
H49B H 0.1568 0.8075 0.3435 0.068 Uiso 0.742(6) 1 calc R . . A 1
C50 C 0.3300(8) 0.9110(5) 0.4445(5) 0.0782(19) Uiso 0.742(6) 1 d . . . A 1
H50A H 0.3663 0.9157 0.5006 0.094 Uiso 0.742(6) 1 calc R . . A 1
H50B H 0.4077 0.8982 0.4123 0.094 Uiso 0.742(6) 1 calc R . . A 1
O2 O 0.3450(8) -0.0112(3) 0.1200(3) 0.0382(15) Uiso 0.603(17) 1 d . . . B 1
C46 C 0.3328(11) 0.0687(5) 0.1854(7) 0.039(2) Uiso 0.67(5) 1 d . . . B 1
H46A H 0.2271 0.0510 0.1942 0.047 Uiso 0.67(5) 1 calc R . . B 1
H46B H 0.3536 0.1287 0.1719 0.047 Uiso 0.67(5) 1 calc R . . B 1
C43 C 0.3884(10) -0.0769(5) 0.1505(4) 0.043(2) Uiso 0.562(17) 1 d . . . B 1
H43A H 0.4430 -0.1149 0.1144 0.052 Uiso 0.562(17) 1 calc R . . B 1
H43B H 0.2992 -0.1242 0.1583 0.052 Uiso 0.562(17) 1 calc R . . B 1
C45 C 0.4428(11) 0.0913(10) 0.2611(6) 0.055(4) Uiso 0.52(3) 1 d . . . B 1
H45A H 0.3897 0.0939 0.3068 0.066 Uiso 0.52(3) 1 calc R . . B 1
H45B H 0.5241 0.1572 0.2770 0.066 Uiso 0.52(3) 1 calc R . . B 1
C44 C 0.5107(13) 0.0113(8) 0.2444(6) 0.081(3) Uiso 0.524(12) 1 d . . . B 1
H44A H 0.5072 -0.0160 0.2877 0.097 Uiso 0.524(12) 1 calc R . . B 1
H44B H 0.6180 0.0350 0.2390 0.097 Uiso 0.524(12) 1 calc R . . B 1
C46A C 0.358(3) 0.0632(10) 0.2026(15) 0.045(4) Uiso 0.33(5) 1 d . . . B 2
H46C H 0.3959 0.1327 0.2055 0.055 Uiso 0.33(5) 1 calc R . . B 2
H46D H 0.2446 0.0398 0.1918 0.055 Uiso 0.33(5) 1 calc R . . B 2
C45A C 0.4188(18) 0.0586(16) 0.2737(9) 0.090(5) Uiso 0.48(3) 1 d . . . B 2
H45C H 0.3585 0.0760 0.3157 0.108 Uiso 0.48(3) 1 calc R . . B 2
H45D H 0.5268 0.1040 0.2963 0.108 Uiso 0.48(3) 1 calc R . . B 2
C44A C 0.4081(12) -0.0453(7) 0.2474(6) 0.068(3) Uiso 0.476(12) 1 d . . . B 2
H44C H 0.4733 -0.0566 0.2884 0.082 Uiso 0.476(12) 1 calc R . . B 2
H44D H 0.3009 -0.0908 0.2348 0.082 Uiso 0.476(12) 1 calc R . . B 2
C43A C 0.4611(17) -0.0541(9) 0.1814(8) 0.063(3) Uiso 0.438(17) 1 d . . . B 2
H43C H 0.4275 -0.1258 0.1440 0.076 Uiso 0.438(17) 1 calc R . . B 2
H43D H 0.5748 -0.0279 0.1965 0.076 Uiso 0.438(17) 1 calc R . . B 2
O2A O 0.4079(14) -0.0007(5) 0.1413(5) 0.045(2) Uiso 0.397(17) 1 d . . . B 2
O1A O 0.7303(15) -0.0164(10) 0.5097(9) 0.076(4) Uiso 0.258(6) 1 d . . . A 2
C47A C 0.7218(15) 0.0092(9) 0.5936(9) 0.037(3) Uiso 0.258(6) 1 d . . . A 2
H47C H 0.6306 -0.0395 0.5985 0.044 Uiso 0.258(6) 1 calc R . . A 2
H47D H 0.8147 0.0092 0.6263 0.044 Uiso 0.258(6) 1 calc R . . A 2
C50A C 0.762(3) 0.071(2) 0.4867(18) 0.121(9) Uiso 0.258(6) 1 d . . . A 2
H50C H 0.8316 0.0667 0.4485 0.146 Uiso 0.258(6) 1 calc R . . A 2
H50D H 0.6649 0.0723 0.4592 0.146 Uiso 0.258(6) 1 calc R . . A 2
C49A C 0.7111(19) 0.1030(12) 0.6209(10) 0.060(4) Uiso 0.258(6) 1 d . . . A 2
H49C H 0.7530 0.1399 0.6810 0.072 Uiso 0.258(6) 1 calc R . . A 2
H49D H 0.6038 0.1005 0.6072 0.072 Uiso 0.258(6) 1 calc R . . A 2
C48A C 0.832(3) 0.1588(17) 0.5618(15) 0.083(6) Uiso 0.258(6) 1 d . . . A 2
H48C H 0.8135 0.2191 0.5589 0.099 Uiso 0.258(6) 1 calc R . . A 2
H48D H 0.9424 0.1729 0.5811 0.099 Uiso 0.258(6) 1 calc R . . A 2
C1A C 0.8911(3) 0.12093(19) 0.12029(16) 0.0247(5) Uani 1 1 d . . . . .
H1AA H 0.926(3) 0.131(2) 0.0757(18) 0.027(7) Uiso 1 1 d . . . . .
H40A H 0.767(3) 0.181(2) 0.1968(18) 0.023(7) Uiso 1 1 d . . . . .
H1AB H 0.974(3) 0.130(2) 0.1597(18) 0.025(7) Uiso 1 1 d . . . . .
H40B H 0.894(4) 0.262(2) 0.1849(19) 0.035(8) Uiso 1 1 d . . . . .
H H 0.5000 0.5000 0.5000 0.029(10) Uiso 1 2 d S T P . .

loop_
_atom_site_aniso_label
_atom_site_aniso_U_11
_atom_site_aniso_U_22
_atom_site_aniso_U_33
_atom_site_aniso_U_23
_atom_site_aniso_U_13
_atom_site_aniso_U_12
Ru1 0.01245(9) 0.01236(9) 0.01111(8) 0.00582(6) 0.00106(6) 0.00274(6)
Ru2 0.01475(9) 0.01765(9) 0.01429(9) 0.00973(7) -0.00045(6) 0.00030(7)
C36 0.0199(11) 0.0292(13) 0.0178(11) 0.0142(10) -0.0031(9) -0.0064(10)
N1 0.0268(10) 0.0168(9) 0.0143(9) 0.0083(7) -0.0018(8) 0.0001(8)
N2 0.0145(9) 0.0265(10) 0.0190(9) 0.0148(8) 0.0012(7) 0.0040(8)
C20 0.0134(10) 0.0193(11) 0.0175(10) 0.0114(9) 0.0026(8) 0.0021(8)
C12 0.0168(10) 0.0175(10) 0.0108(9) 0.0074(8) -0.0001(8) 0.0028(8)
C6 0.0150(10) 0.0189(11) 0.0153(10) 0.0063(8) 0.0043(8) 0.0086(8)
C13 0.0160(10) 0.0138(10) 0.0143(10) 0.0038(8) 0.0018(8) 0.0055(8)
C23 0.0175(10) 0.0168(10) 0.0178(11) 0.0101(9) 0.0027(8) 0.0023(8)
C15 0.0130(10) 0.0169(10) 0.0168(10) 0.0098(8) 0.0026(8) 0.0003(8)
C7 0.0149(10) 0.0219(11) 0.0145(10) 0.0103(9) 0.0006(8) 0.0054(9)
C28 0.0143(10) 0.0207(11) 0.0184(11) 0.0122(9) 0.0042(8) 0.0032(8)
C5 0.0165(10) 0.0160(10) 0.0197(11) 0.0086(9) 0.0034(8) 0.0075(8)
C14 0.0168(10) 0.0150(10) 0.0119(10) 0.0032(8) 0.0028(8) 0.0051(8)
C22 0.0229(11) 0.0176(11) 0.0181(11) 0.0104(9) 0.0039(9) 0.0057(9)
C2 0.0290(13) 0.0252(12) 0.0173(11) 0.0143(10) -0.0062(10) -0.0071(10)
C16 0.0195(11) 0.0225(11) 0.0168(11) 0.0078(9) 0.0029(9) 0.0006(9)
C24 0.0233(12) 0.0250(12) 0.0241(12) 0.0144(10) 0.0054(9) 0.0093(10)
C8 0.0171(11) 0.0327(13) 0.0200(11) 0.0158(10) 0.0039(9) 0.0091(10)
C3 0.0183(11) 0.0352(14) 0.0207(11) 0.0196(11) -0.0039(9) -0.0027(10)
C27 0.0244(12) 0.0217(11) 0.0176(11) 0.0098(9) 0.0059(9) 0.0040(9)
C29 0.0182(11) 0.0208(11) 0.0166(10) 0.0108(9) 0.0048(8) 0.0062(9)
C11 0.0274(12) 0.0172(11) 0.0169(11) 0.0063(9) 0.0004(9) 0.0019(9)
C19 0.0158(11) 0.0283(12) 0.0271(12) 0.0183(10) 0.0045(9) 0.0065(9)
C31 0.0140(11) 0.0339(13) 0.0275(12) 0.0217(11) -0.0011(9) 0.0001(10)
C18 0.0164(11) 0.0392(14) 0.0267(12) 0.0230(11) -0.0019(9) 0.0029(10)
C21 0.0289(13) 0.0176(11) 0.0188(11) 0.0112(9) 0.0006(9) 0.0012(9)
C25 0.0214(12) 0.0343(13) 0.0262(12) 0.0202(11) 0.0001(10) 0.0076(10)
C30 0.0166(11) 0.0303(13) 0.0228(11) 0.0179(10) 0.0048(9) 0.0068(9)
C35 0.0336(14) 0.0255(13) 0.0241(12) 0.0151(10) -0.0015(10) -0.0029(11)
C10 0.0248(12) 0.0234(12) 0.0240(12) 0.0113(10) -0.0039(10) -0.0066(10)
C1 0.0482(16) 0.0159(11) 0.0163(11) 0.0055(9) 0.0022(11) 0.0075(11)
C32 0.0211(12) 0.0430(15) 0.0331(14) 0.0255(12) 0.0057(10) 0.0059(11)
C4 0.0180(11) 0.0409(14) 0.0297(13) 0.0227(11) 0.0068(10) 0.0140(10)
C17 0.0213(12) 0.0346(14) 0.0154(11) 0.0113(10) -0.0017(9) -0.0025(10)
C9 0.0145(11) 0.0422(15) 0.0261(12) 0.0209(11) 0.0013(9) 0.0003(10)
C26 0.0276(13) 0.0280(13) 0.0169(11) 0.0117(10) -0.0011(9) 0.0020(10)
C34 0.0366(15) 0.0329(15) 0.0297(14) 0.0203(12) -0.0002(12) -0.0088(12)
C33 0.0246(13) 0.0493(17) 0.0358(15) 0.0302(14) 0.0054(11) -0.0040(12)
K3 0.0205(3) 0.0188(3) 0.0237(4) 0.0030(3) 0.0032(3) 0.0044(3)
O5 0.0214(8) 0.0189(8) 0.0251(9) 0.0080(7) 0.0025(7) 0.0031(7)
O3 0.0201(8) 0.0191(8) 0.0253(9) 0.0071(7) 0.0047(7) 0.0028(7)
O4 0.0229(8) 0.0196(8) 0.0235(8) 0.0025(7) 0.0033(7) 0.0057(7)
C37 0.0264(12) 0.0230(12) 0.0232(12) 0.0091(10) 0.0060(10) 0.0107(10)
C42 0.0210(11) 0.0256(12) 0.0216(11) 0.0099(10) 0.0056(9) 0.0067(10)
C38 0.0264(13) 0.0156(11) 0.0365(14) 0.0073(10) 0.0117(11) 0.0055(10)
C40 0.0225(12) 0.0218(12) 0.0202(12) 0.0044(10) 0.0022(10) -0.0010(10)
C39 0.0226(12) 0.0178(11) 0.0321(13) 0.0003(10) 0.0079(10) 0.0025(9)
C1A 0.0185(11) 0.0240(12) 0.0242(12) 0.0085(10) -0.0001(10) -0.0005(9)

loop_
_atom_type_symbol
_atom_type_description
_atom_type_scat_dispersion_real
_atom_type_scat_dispersion_imag
_atom_type_scat_source
C C 0.0033 0.0016 'International Tables Vol C Tables 4.2.6.8 and 6.1.1.4'
H H 0.0000 0.0000 'International Tables Vol C Tables 4.2.6.8 and 6.1.1.4'
N N 0.0061 0.0033 'International Tables Vol C Tables 4.2.6.8 and 6.1.1.4'
O O 0.0106 0.0060 'International Tables Vol C Tables 4.2.6.8 and 6.1.1.4'
K K 0.2009 0.2494 'International Tables Vol C Tables 4.2.6.8 and 6.1.1.4'
Ru Ru -1.2594 0.8363 'International Tables Vol C Tables 4.2.6.8 and 6.1.1.4'

loop_
_geom_angle_atom_site_label_1
_geom_angle_atom_site_label_2
_geom_angle_atom_site_label_3
_geom_angle
_geom_angle_site_symmetry_1
_geom_angle_site_symmetry_3
N1 Ru1 Ru2 52.10(5) . .
N1 Ru1 N2 75.17(8) . .
N1 Ru1 C6 102.65(8) . .
N1 Ru1 C13 176.37(8) . .
N1 Ru1 C5 90.16(8) . .
N1 Ru1 C14 142.37(8) . .
N2 Ru1 Ru2 52.02(5) . .
N2 Ru1 C6 177.81(8) . .
N2 Ru1 C13 102.15(8) . .
N2 Ru1 C5 140.27(8) . .
N2 Ru1 C14 88.77(8) . .
C6 Ru1 Ru2 126.83(6) . .
C6 Ru1 C13 80.02(8) . .
C13 Ru1 Ru2 128.18(6) . .
C5 Ru1 Ru2 89.75(6) . .
C5 Ru1 C6 39.31(8) . .
C5 Ru1 C13 93.45(8) . .
C5 Ru1 C14 80.76(8) . .
C14 Ru1 Ru2 91.16(6) . .
C14 Ru1 C6 93.16(8) . .
C14 Ru1 C13 39.02(8) . .
N1 Ru2 Ru1 49.83(5) . .
N1 Ru2 C2 36.55(9) . .
N1 Ru2 C3 64.15(9) . .
N2 Ru2 Ru1 49.94(5) . .
N2 Ru2 N1 72.52(7) . .
N2 Ru2 C2 63.99(9) . .
N2 Ru2 C3 36.49(8) . .
C22 Ru2 Ru1 112.06(6) . .
C22 Ru2 N1 98.86(8) . .
C22 Ru2 N2 161.66(8) . .
C22 Ru2 C2 118.53(10) . .
C22 Ru2 C3 153.29(9) . .
C22 Ru2 C29 80.23(9) . .
C2 Ru2 Ru1 73.74(6) . .
C3 Ru2 Ru1 73.84(6) . .
C3 Ru2 C2 36.08(10) . .
C29 Ru2 Ru1 108.97(6) . .
C29 Ru2 N1 157.03(8) . .
C29 Ru2 N2 101.30(8) . .
C29 Ru2 C2 159.22(10) . .
C29 Ru2 C3 123.69(9) . .
C21 Ru2 Ru1 140.61(7) . .
C21 Ru2 N1 99.64(8) . .
C21 Ru2 N2 155.59(8) . .
C21 Ru2 C22 39.93(9) . .
C21 Ru2 C2 95.67(9) . .
C21 Ru2 C3 119.15(9) . .
C21 Ru2 C29 94.22(9) . .
C30 Ru2 Ru1 135.95(7) . .
C30 Ru2 N1 160.68(8) . .
C30 Ru2 N2 98.32(8) . .
C30 Ru2 C22 94.38(9) . .
C30 Ru2 C2 124.20(9) . .
C30 Ru2 C3 98.22(9) . .
C30 Ru2 C29 39.83(9) . .
C30 Ru2 C21 81.65(9) . .
C31 C36 C21 118.2(2) . .
C31 C36 C35 119.7(2) . .
C35 C36 C21 121.9(2) . .
Ru1 N1 Ru2 78.07(6) . .
C2 N1 Ru1 115.79(17) . .
C2 N1 Ru2 73.96(13) . .
C2 N1 C1 115.3(2) . .
C1 N1 Ru1 127.70(16) . .
C1 N1 Ru2 126.76(15) . .
Ru1 N2 Ru2 78.05(6) . .
C3 N2 Ru1 115.86(17) . .
C3 N2 Ru2 73.85(13) . .
C3 N2 C4 115.6(2) . .
C4 N2 Ru1 127.62(15) . .
C4 N2 Ru2 125.80(14) . .
C15 C20 C5 116.89(19) . .
C19 C20 C15 119.7(2) . .
C19 C20 C5 123.1(2) . .
C7 C12 C13 117.15(19) . .
C11 C12 C13 123.3(2) . .
C11 C12 C7 119.6(2) . .
C7 C6 Ru1 112.45(14) . .
C5 C6 Ru1 69.39(12) . .
C5 C6 C7 119.74(19) . .
C12 C13 Ru1 112.27(14) . .
C14 C13 Ru1 69.28(12) . .
C14 C13 C12 119.17(19) . .
C28 C23 C22 116.5(2) . .
C28 C23 C24 120.0(2) . .
C24 C23 C22 123.5(2) . .
C20 C15 C14 117.19(19) . .
C16 C15 C20 119.8(2) . .
C16 C15 C14 122.7(2) . .
C12 C7 C6 117.53(19) . .
C8 C7 C12 119.4(2) . .
C8 C7 C6 123.0(2) . .
C23 C28 C27 119.5(2) . .
C23 C28 C29 116.99(19) . .
C27 C28 C29 123.5(2) . .
C20 C5 Ru1 111.48(15) . .
C6 C5 Ru1 71.30(12) . .
C6 C5 C20 123.39(19) . .
C13 C14 Ru1 71.70(12) . .
C13 C14 C15 122.76(19) . .
C15 C14 Ru1 111.59(14) . .
C23 C22 Ru2 112.98(15) . .
C21 C22 Ru2 69.87(13) . .
C21 C22 C23 121.1(2) . .
N1 C2 Ru2 69.49(12) . .
C3 C2 Ru2 71.72(14) . .
C3 C2 N1 115.5(2) . .
C17 C16 C15 120.2(2) . .
C25 C24 C23 120.2(2) . .
C9 C8 C7 120.6(2) . .
N2 C3 Ru2 69.67(12) . .
N2 C3 C2 115.6(2) . .
C2 C3 Ru2 72.20(14) . .
C26 C27 C28 120.4(2) . .
C28 C29 Ru2 112.56(15) . .
C30 C29 Ru2 69.87(13) . .
C30 C29 C28 121.25(19) . .
C10 C11 C12 120.5(2) . .
C20 C19 C18 120.0(2) . .
C36 C31 C30 116.8(2) . .
C36 C31 C32 120.1(2) . .
C32 C31 C30 122.8(2) . .
C17 C18 C19 120.1(2) . .
C36 C21 Ru2 110.28(17) . .
C22 C21 Ru2 70.20(12) . .
C22 C21 C36 122.9(2) . .
C26 C25 C24 120.0(2) . .
C29 C30 Ru2 70.30(12) . .
C29 C30 C31 122.4(2) . .
C31 C30 Ru2 111.20(17) . .
C34 C35 C36 120.2(3) . .
C9 C10 C11 120.0(2) . .
C31 C32 C33 119.9(3) . .
C18 C17 C16 120.1(2) . .
C10 C9 C8 119.9(2) . .
C25 C26 C27 119.9(2) . .
C33 C34 C35 120.1(2) . .
C34 C33 C32 120.0(3) . .
O5 K3 O5 180.0 . 2_655
O5 K3 C43 101.49(11) 2_655 2_655
O5 K3 C43 78.51(11) . 2_655
O5 K3 C43 101.49(11) . .
O5 K3 C43 78.51(11) 2_655 .
O3 K3 O5 60.82(5) 2_655 .
O3 K3 O5 119.18(5) . .
O3 K3 O5 119.17(5) 2_655 2_655
O3 K3 O5 60.82(5) . 2_655
O3 K3 O3 180.0 . 2_655
O3 K3 C43 102.61(15) 2_655 .
O3 K3 C43 102.61(15) . 2_655
O3 K3 C43 77.39(15) . .
O3 K3 C43 77.39(15) 2_655 2_655
O4 K3 O5 120.31(5) . 2_655
O4 K3 O5 120.31(5) 2_655 .
O4 K3 O5 59.69(5) 2_655 2_655
O4 K3 O5 59.69(5) . .
O4 K3 O3 61.03(5) . .
O4 K3 O3 118.98(5) 2_655 .
O4 K3 O3 118.97(5) . 2_655
O4 K3 O3 61.02(5) 2_655 2_655
O4 K3 O4 180.0 2_655 .
O4 K3 C43 101.02(13) 2_655 2_655
O4 K3 C43 101.02(13) . .
O4 K3 C43 78.98(13) . 2_655
O4 K3 C43 78.98(13) 2_655 .
O2 K3 O5 79.04(10) . .
O2 K3 O5 79.04(10) 2_655 2_655
O2 K3 O5 100.96(10) 2_655 .
O2 K3 O5 100.96(10) . 2_655
O2 K3 O3 93.76(16) 2_655 2_655
O2 K3 O3 93.76(16) . .
O2 K3 O3 86.24(16) . 2_655
O2 K3 O3 86.23(16) 2_655 .
O2 K3 O4 95.01(12) . .
O2 K3 O4 95.01(12) 2_655 2_655
O2 K3 O4 84.99(12) 2_655 .
O2 K3 O4 84.99(12) . 2_655
O2 K3 O2 180.0 2_655 .
O2 K3 C43 23.32(16) 2_655 2_655
O2 K3 C43 156.69(16) . 2_655
O2 K3 C43 156.69(16) 2_655 .
O2 K3 C43 23.31(16) . .
C43 K3 C43 180.0 . 2_655
O2A K3 O5 84.01(16) . .
O2A K3 O5 95.99(16) 2_655 .
O2A K3 O5 84.01(16) 2_655 2_655
O2A K3 O5 95.99(16) . 2_655
O2A K3 O3 81.1(3) 2_655 2_655
O2A K3 O3 81.1(3) . .
O2A K3 O3 98.9(3) . 2_655
O2A K3 O3 98.9(3) 2_655 .
O2A K3 O4 87.47(19) . .
O2A K3 O4 92.53(19) . 2_655
O2A K3 O4 92.53(19) 2_655 .
O2A K3 O4 87.47(19) 2_655 2_655
O2A K3 O2A 180.0 2_655 .
C37 O5 K3 113.65(13) . .
C37 O5 C38 112.79(19) . .
C38 O5 K3 113.62(13) . .
C42 O3 K3 110.66(13) . .
C42 O3 C1A 112.31(18) . .
C1A O3 K3 112.80(14) . .
C40 O4 K3 112.97(13) . .
C39 O4 K3 116.42(13) . .
C39 O4 C40 112.18(18) . .
O5 C37 C42 107.53(19) . 2_655
O3 C42 C37 108.58(19) . 2_655
O5 C38 C39 107.8(2) . .
O4 C40 C1A 107.6(2) . .
O4 C39 C38 108.8(2) . .
C47 O1 C50 107.8(4) . .
C49 C48 C47 103.1(4) . .
O1 C47 C48 106.4(4) . .
C50 C49 C48 99.2(5) . .
O1 C50 C49 107.0(5) . .
C46 O2 K3 127.2(4) . .
C46 O2 C43 109.3(8) . .
C43 O2 K3 106.8(3) . .
O2 C46 C45 110.2(10) . .
O2 C43 K3 49.9(3) . .
O2 C43 C44 99.2(5) . .
C44 C43 K3 107.5(5) . .
C46 C45 C44 107.8(7) . .
C45 C44 C43 100.6(7) . .
C45A C46A O2A 105(2) . .
C46A C45A C44A 102.6(11) . .
C43A C44A C45A 98.4(11) . .
C44A C43A O2A 110.1(9) . .
C46A O2A K3 135.6(12) . .
C43A O2A K3 118.3(6) . .
C43A O2A C46A 102.6(15) . .
C47A O1A C50A 112.5(15) . .
C49A C47A O1A 106.3(12) . .
C48A C50A O1A 107(2) . .
C47A C49A C48A 100.4(13) . .
C50A C48A C49A 92.5(17) . .
O3 C1A C40 108.8(2) . .

loop_
_geom_bond_atom_site_label_1
_geom_bond_atom_site_label_2
_geom_bond_distance
_geom_bond_site_symmetry_2
Ru1 Ru2 2.6943(2) .
Ru1 N1 2.1043(19) .
Ru1 N2 2.1077(19) .
Ru1 C6 2.148(2) .
Ru1 C13 2.156(2) .
Ru1 C5 2.122(2) .
Ru1 C14 2.124(2) .
Ru2 N1 2.1729(19) .
Ru2 N2 2.1708(19) .
Ru2 C22 2.122(2) .
Ru2 C2 2.230(2) .
Ru2 C3 2.224(2) .
Ru2 C29 2.122(2) .
Ru2 C21 2.117(2) .
Ru2 C30 2.116(2) .
C36 C31 1.384(4) .
C36 C21 1.498(3) .
C36 C35 1.404(3) .
N1 C2 1.382(3) .
N1 C1 1.463(3) .
N2 C3 1.377(3) .
N2 C4 1.469(3) .
C20 C15 1.397(3) .
C20 C5 1.489(3) .
C20 C19 1.392(3) .
C12 C13 1.493(3) .
C12 C7 1.397(3) .
C12 C11 1.395(3) .
C6 C7 1.489(3) .
C6 C5 1.436(3) .
C13 C14 1.429(3) .
C23 C28 1.393(3) .
C23 C22 1.488(3) .
C23 C24 1.396(3) .
C15 C14 1.486(3) .
C15 C16 1.396(3) .
C7 C8 1.396(3) .
C28 C27 1.395(3) .
C28 C29 1.493(3) .
C22 C21 1.447(3) .
C2 C3 1.379(4) .
C16 C17 1.390(3) .
C24 C25 1.391(3) .
C8 C9 1.393(4) .
C27 C26 1.391(3) .
C29 C30 1.443(3) .
C11 C10 1.393(4) .
C19 C18 1.400(4) .
C31 C30 1.495(3) .
C31 C32 1.397(3) .
C18 C17 1.383(4) .
C25 C26 1.387(4) .
C35 C34 1.388(4) .
C10 C9 1.382(4) .
C32 C33 1.401(4) .
C34 C33 1.384(5) .
K3 O5 2.8328(17) .
K3 O5 2.8328(17) 2_655
K3 O3 2.8145(17) .
K3 O3 2.8146(17) 2_655
K3 O4 2.7987(16) 2_655
K3 O4 2.7987(16) .
K3 O2 2.727(4) .
K3 O2 2.727(4) 2_655
K3 C43 3.413(6) .
K3 C43 3.413(6) 2_655
K3 O2A 2.741(6) 2_655
K3 O2A 2.741(6) .
O5 C37 1.423(3) .
O5 C38 1.425(3) .
O3 C42 1.422(3) .
O3 C1A 1.429(3) .
O4 C40 1.429(3) .
O4 C39 1.423(3) .
C37 C42 1.503(3) 2_655
C42 C37 1.503(3) 2_655
C38 C39 1.494(4) .
C40 C1A 1.500(4) .
O1 C47 1.413(6) .
O1 C50 1.415(7) .
C48 C47 1.522(6) .
C48 C49 1.504(7) .
C49 C50 1.487(9) .
O2 C46 1.398(7) .
O2 C43 1.411(8) .
C46 C45 1.472(17) .
C43 C44 1.749(13) .
C45 C44 1.474(15) .
C46A C45A 1.36(4) .
C46A O2A 1.403(14) .
C45A C44A 1.44(2) .
C44A C43A 1.301(13) .
C43A O2A 1.398(15) .
O1A C47A 1.42(2) .
O1A C50A 1.47(3) .
C47A C49A 1.367(19) .
C50A C48A 1.44(3) .
C49A C48A 1.85(3) .

loop_
_geom_torsion_atom_site_label_1
_geom_torsion_atom_site_label_2
_geom_torsion_atom_site_label_3
_geom_torsion_atom_site_label_4
_geom_torsion
_geom_torsion_site_symmetry_4
Ru1 N1 C2 Ru2 67.80(11) .
Ru1 N1 C2 C3 11.1(3) .
Ru1 N2 C3 Ru2 -67.66(11) .
Ru1 N2 C3 C2 -10.3(3) .
Ru1 C6 C7 C12 -6.0(2) .
Ru1 C6 C7 C8 173.22(17) .
Ru1 C6 C5 C20 103.9(2) .
Ru1 C13 C14 C15 -104.4(2) .
Ru2 N1 C2 C3 -56.67(18) .
Ru2 N2 C3 C2 57.37(18) .
Ru2 C22 C21 C36 101.9(2) .
Ru2 C2 C3 N2 -56.04(17) .
Ru2 C29 C30 C31 -103.2(2) .
C36 C31 C30 Ru2 -8.8(3) .
C36 C31 C30 C29 70.7(3) .
C36 C31 C32 C33 1.8(4) .
C36 C35 C34 C33 1.9(4) .
N1 C2 C3 Ru2 55.50(17) .
N1 C2 C3 N2 -0.5(3) .
C20 C15 C14 Ru1 -8.4(2) .
C20 C15 C14 C13 73.1(3) .
C20 C15 C16 C17 2.3(3) .
C20 C19 C18 C17 1.0(3) .
C12 C13 C14 Ru1 104.65(18) .
C12 C13 C14 C15 0.3(3) .
C12 C7 C8 C9 -0.7(3) .
C12 C11 C10 C9 0.4(4) .
C6 C7 C8 C9 -179.9(2) .
C13 C12 C7 C6 0.6(3) .
C13 C12 C7 C8 -178.64(19) .
C13 C12 C11 C10 178.8(2) .
C23 C28 C27 C26 0.8(3) .
C23 C28 C29 Ru2 6.4(2) .
C23 C28 C29 C30 -73.1(3) .
C23 C22 C21 Ru2 -105.3(2) .
C23 C22 C21 C36 -3.5(3) .
C23 C24 C25 C26 0.0(4) .
C15 C20 C5 Ru1 12.2(2) .
C15 C20 C5 C6 -68.9(3) .
C15 C20 C19 C18 0.3(3) .
C15 C16 C17 C18 -0.9(3) .
C7 C12 C13 Ru1 5.1(2) .
C7 C12 C13 C14 -72.9(3) .
C7 C12 C11 C10 -1.1(3) .
C7 C6 C5 Ru1 -104.78(19) .
C7 C6 C5 C20 -0.9(3) .
C7 C8 C9 C10 0.0(3) .
C28 C23 C22 Ru2 -6.3(2) .
C28 C23 C22 C21 73.3(3) .
C28 C23 C24 C25 -0.3(3) .
C28 C27 C26 C25 -1.1(4) .
C28 C29 C30 Ru2 104.8(2) .
C28 C29 C30 C31 1.6(3) .
C5 C20 C15 C14 -2.5(3) .
C5 C20 C15 C16 -176.41(19) .
C5 C20 C19 C18 174.4(2) .
C5 C6 C7 C12 72.3(3) .
C5 C6 C7 C8 -108.5(2) .
C14 C15 C16 C17 -171.2(2) .
C22 C23 C28 C27 177.7(2) .
C22 C23 C28 C29 0.0(3) .
C22 C23 C24 C25 -177.9(2) .
C16 C15 C14 Ru1 165.22(17) .
C16 C15 C14 C13 -113.2(2) .
C24 C23 C28 C27 0.0(3) .
C24 C23 C28 C29 -177.7(2) .
C24 C23 C22 Ru2 171.30(18) .
C24 C23 C22 C21 -109.1(3) .
C24 C25 C26 C27 0.8(4) .
C27 C28 C29 Ru2 -171.25(17) .
C27 C28 C29 C30 109.3(3) .
C29 C28 C27 C26 178.3(2) .
C11 C12 C13 Ru1 -174.79(17) .
C11 C12 C13 C14 107.3(2) .
C11 C12 C7 C6 -179.54(19) .
C11 C12 C7 C8 1.2(3) .
C11 C10 C9 C8 0.2(4) .
C19 C20 C15 C14 171.89(19) .
C19 C20 C15 C16 -2.0(3) .
C19 C20 C5 Ru1 -161.98(17) .
C19 C20 C5 C6 116.8(2) .
C19 C18 C17 C16 -0.7(4) .
C31 C36 C21 Ru2 10.7(3) .
C31 C36 C21 C22 -68.3(3) .
C31 C36 C35 C34 -0.9(4) .
C31 C32 C33 C34 -0.8(4) .
C21 C36 C31 C30 -1.3(3) .
C21 C36 C31 C32 -176.0(2) .
C21 C36 C35 C34 174.0(2) .
C30 C31 C32 C33 -172.6(2) .
C35 C36 C31 C30 173.7(2) .
C35 C36 C31 C32 -0.9(4) .
C35 C36 C21 Ru2 -164.24(19) .
C35 C36 C21 C22 116.8(3) .
C35 C34 C33 C32 -1.1(4) .
C1 N1 C2 Ru2 -123.57(17) .
C1 N1 C2 C3 179.8(2) .
C32 C31 C30 Ru2 165.71(19) .
C32 C31 C30 C29 -114.8(3) .
C4 N2 C3 Ru2 122.45(17) .
C4 N2 C3 C2 179.81(19) .
K3 O5 C37 C42 46.8(2) 2_655
K3 O5 C38 C39 -52.9(2) .
K3 O3 C42 C37 -57.3(2) 2_655
K3 O3 C1A C40 49.7(2) .
K3 O4 C40 C1A 52.8(2) .
K3 O4 C39 C38 -46.1(2) .
K3 O2 C46 C45 -99.1(10) .
K3 O2 C43 C44 105.1(5) .
K3 C43 C44 C45 79.4(8) .
O5 C38 C39 O4 65.7(2) .
O4 C40 C1A O3 -69.6(2) .
C37 O5 C38 C39 175.92(19) .
C42 O3 C1A C40 175.59(19) .
C38 O5 C37 C42 178.02(19) 2_655
C40 O4 C39 C38 -178.45(19) .
C39 O4 C40 C1A -173.18(19) .
C48 C49 C50 O1 -39.5(6) .
C47 O1 C50 C49 26.6(7) .
C47 C48 C49 C50 36.7(6) .
C49 C48 C47 O1 -23.0(5) .
C50 O1 C47 C48 -1.7(6) .
O2 C46 C45 C44 -8.8(12) .
O2 C43 C44 C45 28.6(9) .
C46 O2 C43 K3 -140.9(7) .
C46 O2 C43 C44 -35.8(7) .
C46 C45 C44 C43 -12.0(11) .
C43 O2 C46 C45 31.5(9) .
C46A C45A C44A C43A 46.1(15) .
C45A C46A O2A K3 -143.3(15) .
C45A C46A O2A C43A 14.0(16) .
C45A C44A C43A O2A -38.3(13) .
C44A C43A O2A K3 179.2(8) .
C44A C43A O2A C46A 17.0(15) .
O2A C46A C45A C44A -36.8(15) .
O1A C47A C49A C48A -34.3(15) .
O1A C50A C48A C49A -36(2) .
C47A O1A C50A C48A 22(3) .
C47A C49A C48A C50A 45.2(19) .
C50A O1A C47A C49A 13(2) .
C1A O3 C42 C37 175.68(19) 2_655
